data_7213658
loop_
_publ_author_name
'Wang, Lei'
'Zhao, Rui'
'Xu, Long-Yang'
'Liu, Ting'
'Zhao, Jiong-Peng'
'Wang, Shi-Ming'
'Liu, Fu-Chen'

_publ_section_title
;
 The synthesis, structure, and magnetic properties of two novel
 manganese(ii) azido/formate coordination polymers with isonicotinic acid
 N-oxide as a coligand
;
_journal_issue 10
_journal_name_full CrystEngComm
_journal_page_first 2070
_journal_paper_doi 10.1039/c3ce42158a
_journal_volume 16
_journal_year 2014
_chemical_formula_sum 'C7 H5 Mn N O5'
_chemical_formula_weight 238.06
_chemical_name_systematic
; 
 ? 
;
_space_group_IT_number 148
_symmetry_cell_setting rhombohedral
_symmetry_space_group_name_Hall '-R 3'
_symmetry_space_group_name_H-M 'R -3 :H'
_atom_sites_solution_hydrogens geom
_atom_sites_solution_primary direct
_atom_sites_solution_secondary difmap
_audit_creation_method SHELXL-97
_cell_angle_alpha 90.00
_cell_angle_beta 90.00
_cell_angle_gamma 120.00
_cell_formula_units_Z 18
_cell_length_a 24.124(3)
_cell_length_b 24.124(3)
_cell_length_c 7.4767(15)
_cell_measurement_temperature 293(2)
_cell_volume 3768.2(10)
_computing_cell_refinement 'Bruker XSCANS'
_computing_data_collection 'Bruker XSCANS'
_computing_data_reduction 'Bruker SHELXTL'
_computing_molecular_graphics 'Bruker SHELXTL'
_computing_publication_material 'Bruker SHELXTL'
_computing_structure_refinement 'SHELXL-97 (Sheldrick, 1997)'
_computing_structure_solution 'SHELXS-97 (Sheldrick, 1990)'
_diffrn_ambient_temperature 293(2)
_diffrn_measured_fraction_theta_full 0.998
_diffrn_measured_fraction_theta_max 0.998
_diffrn_measurement_device_type 'Bruker P4'
_diffrn_measurement_method '\w scans'
_diffrn_radiation_monochromator graphite
_diffrn_radiation_source 'fine-focus sealed tube'
_diffrn_radiation_type MoK\a
_diffrn_radiation_wavelength 0.71073
_diffrn_reflns_av_R_equivalents 0.0656
_diffrn_reflns_av_sigmaI/netI 0.0406
_diffrn_reflns_limit_h_max 31
_diffrn_reflns_limit_h_min -31
_diffrn_reflns_limit_k_max 31
_diffrn_reflns_limit_k_min -31
_diffrn_reflns_limit_l_max 9
_diffrn_reflns_limit_l_min -9
_diffrn_reflns_number 13395
_diffrn_reflns_theta_full 27.46
_diffrn_reflns_theta_max 27.46
_diffrn_reflns_theta_min 3.35
_exptl_absorpt_coefficient_mu 1.569
_exptl_absorpt_correction_type none
_exptl_crystal_density_diffrn 1.888
_exptl_crystal_density_method 'not measured'
_exptl_crystal_F_000 2142
_refine_diff_density_max 0.337
_refine_diff_density_min -0.284
_refine_diff_density_rms 0.068
_refine_ls_extinction_method none
_refine_ls_goodness_of_fit_ref 1.155
_refine_ls_hydrogen_treatment mixed
_refine_ls_matrix_type full
_refine_ls_number_parameters 127
_refine_ls_number_reflns 1922
_refine_ls_number_restraints 0
_refine_ls_restrained_S_all 1.155
_refine_ls_R_factor_all 0.0629
_refine_ls_R_factor_gt 0.0469
_refine_ls_shift/su_max 0.001
_refine_ls_shift/su_mean 0.000
_refine_ls_structure_factor_coef Fsqd
_refine_ls_weighting_details 'calc w=1/[\s^2^(Fo^2^)+(0.0256P)^2^+6.9414P] where P=(Fo^2^+2Fc^2^)/3'
_refine_ls_weighting_scheme calc
_refine_ls_wR_factor_gt 0.0779
_refine_ls_wR_factor_ref 0.0823
_reflns_number_gt 1625
_reflns_number_total 1922
_reflns_threshold_expression >2sigma(I)
_cod_data_source_file c3ce42158a.txt
_cod_data_source_block 2
_cod_depositor_comments
;
The following automatic conversions were performed:

'_symmetry_cell_setting' value 'Rhombohedral' changed to
'rhombohedral' according to
/usr/data/users/saulius/automatic-downloads/current/RSC/lib/dictionaries/cif_core.dic
dictionary named 'cif_core.dic' version 2.4.2 from 2011-04-26.

Automatic conversion script
Id: cif_fix_values 2281 2013-09-26 08:29:07Z andrius 
;
_cod_original_cell_volume 3768.4(11)
_cod_original_sg_symbol_H-M R-3
_cod_database_code 7213658

loop_
_symmetry_equiv_pos_as_xyz
'x, y, z'
'-y, x-y, z'
'-x+y, -x, z'
'x+2/3, y+1/3, z+1/3'
'-y+2/3, x-y+1/3, z+1/3'
'-x+y+2/3, -x+1/3, z+1/3'
'x+1/3, y+2/3, z+2/3'
'-y+1/3, x-y+2/3, z+2/3'
'-x+y+1/3, -x+2/3, z+2/3'
'-x, -y, -z'
'y, -x+y, -z'
'x-y, x, -z'
'-x+2/3, -y+1/3, -z+1/3'
'y+2/3, -x+y+1/3, -z+1/3'
'x-y+2/3, x+1/3, -z+1/3'
'-x+1/3, -y+2/3, -z+2/3'
'y+1/3, -x+y+2/3, -z+2/3'
'x-y+1/3, x+2/3, -z+2/3'

loop_
_atom_site_label
_atom_site_type_symbol
_atom_site_fract_x
_atom_site_fract_y
_atom_site_fract_z
_atom_site_U_iso_or_equiv
_atom_site_adp_type
_atom_site_occupancy
_atom_site_symmetry_multiplicity
_atom_site_calc_flag
_atom_site_refinement_flags
O2 O 0.76292(9) 0.86720(9) 0.5763(3) 0.0338(5) Uani 1 1 d .
C1 C 0.75082(13) 0.91164(14) 0.5785(4) 0.0282(6) Uani 1 1 d .
Mn1 Mn 0.478312(18) 0.792365(19) 1.06408(6) 0.02251(14) Uani 1 1 d .
O4 O 0.38282(8) 0.78097(9) 1.0335(2) 0.0266(4) Uani 1 1 d .
O3 O 0.50823(9) 0.84891(10) 0.8184(3) 0.0357(5) Uani 1 1 d .
C5 C 0.61414(14) 0.92336(14) 0.7759(4) 0.0359(7) Uani 1 1 d .
H5A H 0.6076 0.9539 0.8325 0.043 Uiso 1 1 calc R
C2 C 0.68435(12) 0.89471(13) 0.6337(4) 0.0257(6) Uani 1 1 d .
N1 N 0.56495(10) 0.86341(11) 0.7553(3) 0.0280(5) Uani 1 1 d .
C6 C 0.67338(13) 0.93958(14) 0.7146(4) 0.0332(7) Uani 1 1 d .
H6A H 0.7068 0.9814 0.7273 0.040 Uiso 1 1 calc R
C3 C 0.63288(13) 0.83378(13) 0.6145(4) 0.0325(7) Uani 1 1 d .
H3A H 0.6387 0.8023 0.5607 0.039 Uiso 1 1 calc R
C4 C 0.57363(13) 0.81903(14) 0.6733(4) 0.0329(7) Uani 1 1 d .
H4A H 0.5391 0.7780 0.6564 0.039 Uiso 1 1 calc R
C7 C 0.34860(13) 0.75867(13) 0.8957(4) 0.0266(6) Uani 1 1 d .
H7A H 0.3697 0.7603 0.7901 0.032 Uiso 1 1 calc R
O1 O 0.78751(9) 0.96912(10) 0.5433(3) 0.0404(6) Uani 1 1 d .
O5 O 0.29041(9) 0.73503(9) 0.8865(3) 0.0315(5) Uani 1 1 d .

loop_
_atom_site_aniso_label
_atom_site_aniso_U_11
_atom_site_aniso_U_22
_atom_site_aniso_U_33
_atom_site_aniso_U_23
_atom_site_aniso_U_13
_atom_site_aniso_U_12
O2 0.0216(10) 0.0312(11) 0.0516(14) 0.0029(10) 0.0033(9) 0.0154(9)
C1 0.0217(14) 0.0307(16) 0.0314(16) 0.0012(13) 0.0016(12) 0.0126(13)
Mn1 0.0191(2) 0.0193(2) 0.0294(2) -0.00004(18) 0.00171(18) 0.00977(18)
O4 0.0207(9) 0.0334(11) 0.0264(11) -0.0041(9) -0.0017(8) 0.0140(9)
O3 0.0210(10) 0.0435(12) 0.0474(14) 0.0169(10) 0.0120(9) 0.0197(10)
C5 0.0303(16) 0.0274(16) 0.051(2) 0.0009(14) 0.0082(15) 0.0155(14)
C2 0.0216(14) 0.0271(15) 0.0286(15) 0.0067(12) 0.0030(12) 0.0123(12)
N1 0.0210(12) 0.0292(13) 0.0339(14) 0.0099(11) 0.0060(10) 0.0126(11)
C6 0.0228(15) 0.0251(15) 0.0476(19) -0.0010(14) 0.0031(14) 0.0088(13)
C3 0.0274(15) 0.0255(15) 0.0434(19) -0.0014(13) 0.0036(14) 0.0122(13)
C4 0.0236(15) 0.0265(15) 0.0428(19) 0.0021(13) 0.0021(13) 0.0083(13)
C7 0.0277(15) 0.0265(15) 0.0255(16) 0.0027(12) 0.0024(12) 0.0135(13)
O1 0.0257(11) 0.0300(12) 0.0637(16) 0.0114(11) 0.0172(10) 0.0126(10)
O5 0.0209(10) 0.0381(12) 0.0287(12) 0.0024(9) -0.0016(8) 0.0097(9)

loop_
_atom_type_symbol
_atom_type_description
_atom_type_scat_dispersion_real
_atom_type_scat_dispersion_imag
_atom_type_scat_source
C C 0.0033 0.0016 'International Tables Vol C Tables 4.2.6.8 and 6.1.1.4'
H H 0.0000 0.0000 'International Tables Vol C Tables 4.2.6.8 and 6.1.1.4'
N N 0.0061 0.0033 'International Tables Vol C Tables 4.2.6.8 and 6.1.1.4'
O O 0.0106 0.0060 'International Tables Vol C Tables 4.2.6.8 and 6.1.1.4'
Mn Mn 0.3368 0.7283 'International Tables Vol C Tables 4.2.6.8 and 6.1.1.4'

loop_
_geom_angle_atom_site_label_1
_geom_angle_atom_site_label_2
_geom_angle_atom_site_label_3
_geom_angle
_geom_angle_site_symmetry_1
_geom_angle_site_symmetry_3
C1 O2 Mn1 127.48(18) . 16_666
O2 C1 O1 127.9(3) . .
O2 C1 C2 116.6(2) . .
O1 C1 C2 115.4(2) . .
O1 Mn1 O2 88.31(8) 9_565 16_666
O1 Mn1 O4 94.75(8) 9_565 14_457
O2 Mn1 O4 88.21(7) 16_666 14_457
O1 Mn1 O3 88.37(9) 9_565 .
O2 Mn1 O3 91.24(8) 16_666 .
O4 Mn1 O3 176.81(8) 14_457 .
O1 Mn1 O5 173.52(8) 9_565 3_565
O2 Mn1 O5 91.48(8) 16_666 3_565
O4 Mn1 O5 91.71(7) 14_457 3_565
O3 Mn1 O5 85.15(8) . 3_565
O1 Mn1 O4 94.05(7) 9_565 .
O2 Mn1 O4 177.59(7) 16_666 .
O4 Mn1 O4 91.06(9) 14_457 .
O3 Mn1 O4 89.36(7) . .
O5 Mn1 O4 86.25(7) 3_565 .
C7 O4 Mn1 123.26(17) . 15_557
C7 O4 Mn1 124.22(17) . .
Mn1 O4 Mn1 112.52(8) 15_557 .
N1 O3 Mn1 116.20(15) . .
N1 C5 C6 120.4(3) . .
N1 C5 H5A 119.8 . .
C6 C5 H5A 119.8 . .
C6 C2 C3 117.4(3) . .
C6 C2 C1 120.4(2) . .
C3 C2 C1 122.1(3) . .
O3 N1 C4 120.6(2) . .
O3 N1 C5 119.0(2) . .
C4 N1 C5 120.4(2) . .
C5 C6 C2 120.7(3) . .
C5 C6 H6A 119.7 . .
C2 C6 H6A 119.7 . .
C4 C3 C2 120.9(3) . .
C4 C3 H3A 119.5 . .
C2 C3 H3A 119.5 . .
N1 C4 C3 120.2(3) . .
N1 C4 H4A 119.9 . .
C3 C4 H4A 119.9 . .
O5 C7 O4 126.8(3) . .
O5 C7 H7A 116.6 . .
O4 C7 H7A 116.6 . .
C1 O1 Mn1 133.89(19) . 5_664
C7 O5 Mn1 137.82(19) . 2_665

loop_
_geom_bond_atom_site_label_1
_geom_bond_atom_site_label_2
_geom_bond_distance
_geom_bond_site_symmetry_2
O2 C1 1.244(3) .
O2 Mn1 2.1506(18) 16_666
C1 O1 1.244(3) .
C1 C2 1.501(4) .
Mn1 O1 2.122(2) 9_565
Mn1 O2 2.1506(19) 16_666
Mn1 O4 2.1739(19) 14_457
Mn1 O3 2.185(2) .
Mn1 O5 2.1883(19) 3_565
Mn1 O4 2.1912(18) .
O4 C7 1.260(3) .
O4 Mn1 2.1740(19) 15_557
O3 N1 1.319(3) .
C5 N1 1.344(4) .
C5 C6 1.359(4) .
C5 H5A 0.9300 .
C2 C6 1.376(4) .
C2 C3 1.378(4) .
N1 C4 1.338(4) .
C6 H6A 0.9300 .
C3 C4 1.362(4) .
C3 H3A 0.9300 .
C4 H4A 0.9300 .
C7 O5 1.225(3) .
C7 H7A 0.9300 .
O1 Mn1 2.122(2) 5_664
O5 Mn1 2.1883(19) 2_665

loop_
_geom_torsion_atom_site_label_1
_geom_torsion_atom_site_label_2
_geom_torsion_atom_site_label_3
_geom_torsion_atom_site_label_4
_geom_torsion
_geom_torsion_site_symmetry_1
_geom_torsion_site_symmetry_4
Mn1 O2 C1 O1 23.3(5) 16_666 .
Mn1 O2 C1 C2 -155.28(19) 16_666 .
O1 Mn1 O4 C7 143.4(2) 9_565 .
O2 Mn1 O4 C7 -49.3(19) 16_666 .
O4 Mn1 O4 C7 -121.74(19) 14_457 .
O3 Mn1 O4 C7 55.1(2) . .
O5 Mn1 O4 C7 -30.1(2) 3_565 .
O1 Mn1 O4 Mn1 -37.14(10) 9_565 15_557
O2 Mn1 O4 Mn1 130.2(18) 16_666 15_557
O4 Mn1 O4 Mn1 57.70(11) 14_457 15_557
O3 Mn1 O4 Mn1 -125.47(10) . 15_557
O5 Mn1 O4 Mn1 149.35(9) 3_565 15_557
O1 Mn1 O3 N1 94.45(19) 9_565 .
O2 Mn1 O3 N1 6.18(19) 16_666 .
O4 Mn1 O3 N1 -73.8(13) 14_457 .
O5 Mn1 O3 N1 -85.20(19) 3_565 .
O4 Mn1 O3 N1 -171.48(19) . .
O2 C1 C2 C6 151.4(3) . .
O1 C1 C2 C6 -27.4(4) . .
O2 C1 C2 C3 -25.3(4) . .
O1 C1 C2 C3 155.9(3) . .
Mn1 O3 N1 C4 74.7(3) . .
Mn1 O3 N1 C5 -104.7(2) . .
C6 C5 N1 O3 179.1(3) . .
C6 C5 N1 C4 -0.3(5) . .
N1 C5 C6 C2 -1.3(5) . .
C3 C2 C6 C5 1.4(5) . .
C1 C2 C6 C5 -175.5(3) . .
C6 C2 C3 C4 0.2(4) . .
C1 C2 C3 C4 176.9(3) . .
O3 N1 C4 C3 -177.5(3) . .
C5 N1 C4 C3 1.9(4) . .
C2 C3 C4 N1 -1.8(5) . .
Mn1 O4 C7 O5 -21.0(4) 15_557 .
Mn1 O4 C7 O5 158.4(2) . .
O2 C1 O1 Mn1 20.8(5) . 5_664
C2 C1 O1 Mn1 -160.6(2) . 5_664
O4 C7 O5 Mn1 -26.1(5) . 2_665
